data_7014623
loop_
_publ_author_name
'Willans, Charlotte E.'
'French, Sara'
'Anderson, Kirsty M.'
'Barbour, Leonard J.'
'Gertenbach, Jan-Andr\'e'
'Lloyd, Gareth O.'
'Dyer, Robert J.'
'Junk, Peter C.'
'Steed, Jonathan W.'

_publ_section_title
;
 Tripodal imidazole frameworks: Reversible vapour sorption both with
 and without significant structural changes.
;
_journal_issue 3
_journal_name_full 'Dalton transactions (Cambridge, England : 2003)'
_journal_page_first 573
_journal_page_last 582
_journal_paper_doi 10.1039/c0dt01011a
_journal_volume 40
_journal_year 2011
_chemical_formula_sum 'C24 H30 Cd Cl2 N6'
_chemical_formula_weight 585.84
_chemical_name_common 'Cd Complex'
_chemical_name_systematic
;
?
;
_space_group_IT_number 62
_symmetry_cell_setting orthorhombic
_symmetry_space_group_name_Hall '-P 2c 2n'
_symmetry_space_group_name_H-M 'P n a m'
_atom_sites_solution_hydrogens geom
_atom_sites_solution_primary direct
_atom_sites_solution_secondary difmap
_audit_creation_method SHELXL-97
_cell_angle_alpha 90.00
_cell_angle_beta 90.00
_cell_angle_gamma 90.00
_cell_formula_units_Z 4
_cell_length_a 9.1574(12)
_cell_length_b 21.172(3)
_cell_length_c 12.8437(15)
_cell_measurement_temperature 120(2)
_cell_volume 2490.1(6)
_computing_cell_refinement SMART
_computing_data_collection SMART
_computing_data_reduction SAINT
_computing_molecular_graphics X-SEED
_computing_structure_refinement 'SHELXL-97 (Sheldrick, 1997)'
_computing_structure_solution 'SHELXS-97 (Sheldrick, 1990)'
_diffrn_ambient_temperature 120(2)
_diffrn_measured_fraction_theta_full 0.983
_diffrn_measured_fraction_theta_max 0.983
_diffrn_measurement_device_type 'SMART 1K'
_diffrn_radiation_monochromator graphite
_diffrn_radiation_source 'fine-focus sealed tube'
_diffrn_radiation_type MoK\a
_diffrn_radiation_wavelength 0.71073
_diffrn_reflns_av_R_equivalents 0.1492
_diffrn_reflns_av_sigmaI/netI 0.2171
_diffrn_reflns_limit_h_max 11
_diffrn_reflns_limit_h_min -11
_diffrn_reflns_limit_k_max 13
_diffrn_reflns_limit_k_min -26
_diffrn_reflns_limit_l_max 10
_diffrn_reflns_limit_l_min -16
_diffrn_reflns_number 10792
_diffrn_reflns_theta_full 27.50
_diffrn_reflns_theta_max 27.50
_diffrn_reflns_theta_min 1.85
_exptl_absorpt_coefficient_mu 1.116
_exptl_absorpt_correction_T_max 0.8966
_exptl_absorpt_correction_T_min 0.8076
_exptl_absorpt_correction_type multi-scan
_exptl_absorpt_process_details 'SADABS Blessing, Acta Cryst. A51 (1995) 33-38'
_exptl_crystal_colour colourless
_exptl_crystal_density_diffrn 1.563
_exptl_crystal_density_method 'not measured'
_exptl_crystal_description block
_exptl_crystal_F_000 1192
_exptl_crystal_size_max 0.20
_exptl_crystal_size_mid 0.15
_exptl_crystal_size_min 0.10
_refine_diff_density_max 0.529
_refine_diff_density_min -0.662
_refine_diff_density_rms 0.111
_refine_ls_extinction_method none
_refine_ls_goodness_of_fit_ref 0.764
_refine_ls_hydrogen_treatment constr
_refine_ls_matrix_type full
_refine_ls_number_parameters 170
_refine_ls_number_reflns 2931
_refine_ls_number_restraints 0
_refine_ls_restrained_S_all 0.764
_refine_ls_R_factor_all 0.1525
_refine_ls_R_factor_gt 0.0581
_refine_ls_shift/su_max 0.000
_refine_ls_shift/su_mean 0.000
_refine_ls_structure_factor_coef Fsqd
_refine_ls_weighting_details 'calc w=1/[\s^2^(Fo^2^)+(0.0095P)^2^+0.0000P] where P=(Fo^2^+2Fc^2^)/3'
_refine_ls_weighting_scheme calc
_refine_ls_wR_factor_gt 0.0867
_refine_ls_wR_factor_ref 0.1063
_reflns_number_gt 1252
_reflns_number_total 2931
_reflns_threshold_expression >2s(I)
_cod_data_source_file C0DT01011A.TXT
_cod_data_source_block PNA21.CIF
_cod_original_cell_volume 2490.2(5)
_cod_original_sg_symbol_H-M Pnam
_cod_database_code 7014623

loop_
_symmetry_equiv_pos_as_xyz
'x, y, z'
'-x, -y, z+1/2'
'x+1/2, -y+1/2, -z+1/2'
'-x+1/2, y+1/2, -z'
'-x, -y, -z'
'x, y, -z-1/2'
'-x-1/2, y-1/2, z-1/2'
'x-1/2, -y-1/2, z'

loop_
_atom_site_label
_atom_site_type_symbol
_atom_site_fract_x
_atom_site_fract_y
_atom_site_fract_z
_atom_site_U_iso_or_equiv
_atom_site_adp_type
_atom_site_occupancy
_atom_site_symmetry_multiplicity
_atom_site_calc_flag
_atom_site_refinement_flags
_atom_site_disorder_assembly
_atom_site_disorder_group
Cd1 Cd 0.43135(8) 0.61430(4) 0.2500 0.0356(2) Uani 1 2 d S . .
Cl1 Cl 0.4910(3) 0.49409(11) 0.2500 0.0372(6) Uani 1 2 d S . .
Cl2 Cl 0.3696(3) 0.73149(12) 0.2500 0.0570(8) Uani 1 2 d S . .
N12 N 0.4332(7) 0.3708(3) -0.1034(4) 0.0467(16) Uani 1 1 d . . .
N15 N -0.0145(10) 0.5306(4) 0.2500 0.047(2) Uani 1 2 d S . .
N19 N 0.1887(9) 0.5882(4) 0.2500 0.040(2) Uani 1 2 d S . .
N24 N 0.2707(6) 0.3381(3) 0.0115(4) 0.0388(16) Uani 1 1 d . . .
C1 C 0.1324(13) 0.5301(5) 0.2500 0.051(3) Uani 1 2 d S . .
H1 H 0.1895 0.4926 0.2500 0.061 Uiso 1 2 calc SR . .
C2 C 0.0698(13) 0.6279(5) 0.2500 0.046(3) Uani 1 2 d S . .
H2 H 0.0741 0.6727 0.2500 0.055 Uiso 1 2 calc SR . .
C3 C -0.0562(14) 0.5926(5) 0.2500 0.058(3) Uani 1 2 d S . .
H3 H -0.1535 0.6083 0.2500 0.069 Uiso 1 2 calc SR . .
C4 C -0.1150(12) 0.4751(5) 0.2500 0.059(3) Uani 1 2 d S . .
H4A H -0.1784 0.4769 0.1876 0.071 Uiso 0.50 1 calc PR . .
H4B H -0.1784 0.4769 0.3124 0.071 Uiso 0.50 1 calc PR . .
C5 C -0.0315(10) 0.4138(4) 0.2500 0.034(3) Uani 1 2 d S . .
C6 C 0.0117(7) 0.3860(4) 0.1544(5) 0.0421(19) Uani 1 1 d . . .
C7 C -0.0355(8) 0.4172(4) 0.0533(5) 0.063(3) Uani 1 1 d . . .
H7A H -0.0339 0.4636 0.0619 0.076 Uiso 1 1 calc R . .
H7B H 0.0345 0.4060 -0.0025 0.076 Uiso 1 1 calc R . .
C8 C -0.1878(10) 0.3964(5) 0.0215(5) 0.109(4) Uani 1 1 d . . .
H8A H -0.1864 0.3514 0.0035 0.164 Uiso 1 1 calc R . .
H8B H -0.2198 0.4210 -0.0390 0.164 Uiso 1 1 calc R . .
H8C H -0.2555 0.4033 0.0795 0.164 Uiso 1 1 calc R . .
C9 C 0.0928(8) 0.3308(3) 0.1550(5) 0.0355(18) Uani 1 1 d . . .
C10 C 0.1440(8) 0.3037(3) 0.0525(5) 0.052(2) Uani 1 1 d . . .
H10A H 0.1703 0.2588 0.0623 0.063 Uiso 1 1 calc R . .
H10B H 0.0633 0.3058 0.0013 0.063 Uiso 1 1 calc R . .
C11 C 0.3365(8) 0.3281(4) -0.0812(5) 0.045(2) Uani 1 1 d . . .
H11 H 0.3143 0.2934 -0.1254 0.054 Uiso 1 1 calc R . .
C12 C 0.4363(9) 0.4112(3) -0.0185(6) 0.060(2) Uani 1 1 d . . .
H12 H 0.4965 0.4475 -0.0116 0.072 Uiso 1 1 calc R . .
C13 C 0.3390(8) 0.3901(4) 0.0531(6) 0.060(2) Uani 1 1 d . . .
H13 H 0.3213 0.4080 0.1198 0.072 Uiso 1 1 calc R . .
C14 C 0.1347(11) 0.3055(5) 0.2500 0.042(3) Uani 1 2 d S . .
C15 C 0.2253(12) 0.2426(5) 0.2500 0.059(3) Uani 1 2 d S . .
H15A H 0.2887 0.2413 0.1876 0.071 Uiso 0.50 1 calc PR . .
H15B H 0.2887 0.2413 0.3124 0.071 Uiso 0.50 1 calc PR . .
C16 C 0.1225(12) 0.1846(5) 0.2500 0.061(3) Uani 1 2 d S . .
H16A H 0.1808 0.1458 0.2500 0.091 Uiso 1 2 calc SR . .
H16B H 0.0607 0.1856 0.1877 0.091 Uiso 0.50 1 calc PR . .
H16C H 0.0607 0.1856 0.3123 0.091 Uiso 0.50 1 calc PR . .

loop_
_atom_site_aniso_label
_atom_site_aniso_U_11
_atom_site_aniso_U_22
_atom_site_aniso_U_33
_atom_site_aniso_U_23
_atom_site_aniso_U_13
_atom_site_aniso_U_12
Cd1 0.0349(5) 0.0360(4) 0.0359(4) 0.000 0.000 -0.0020(4)
Cl1 0.0347(16) 0.0303(15) 0.0466(15) 0.000 0.000 0.0015(12)
Cl2 0.047(2) 0.0344(17) 0.089(2) 0.000 0.000 0.0051(14)
N12 0.049(4) 0.045(4) 0.047(4) -0.012(3) 0.004(3) -0.007(4)
N15 0.040(7) 0.040(6) 0.060(6) 0.000 0.000 0.007(5)
N19 0.029(6) 0.041(6) 0.050(6) 0.000 0.000 0.001(5)
N24 0.043(4) 0.046(4) 0.028(4) -0.011(3) 0.001(3) -0.011(3)
C1 0.044(8) 0.044(8) 0.064(8) 0.000 0.000 0.003(7)
C2 0.052(8) 0.030(7) 0.055(7) 0.000 0.000 0.001(7)
C3 0.073(10) 0.036(7) 0.064(8) 0.000 0.000 0.031(7)
C4 0.052(9) 0.048(8) 0.077(9) 0.000 0.000 -0.014(7)
C5 0.029(7) 0.025(6) 0.049(7) 0.000 0.000 0.000(5)
C6 0.037(5) 0.052(5) 0.037(5) 0.006(4) -0.006(3) -0.012(4)
C7 0.048(7) 0.085(7) 0.056(5) 0.021(4) -0.019(4) -0.009(5)
C8 0.078(8) 0.188(11) 0.061(6) 0.057(7) -0.034(5) -0.035(8)
C9 0.043(5) 0.035(4) 0.028(4) 0.002(4) 0.000(4) -0.005(4)
C10 0.060(6) 0.062(6) 0.036(5) -0.012(4) 0.008(4) -0.026(5)
C11 0.059(6) 0.051(5) 0.025(4) -0.008(4) 0.000(4) -0.015(4)
C12 0.045(6) 0.063(6) 0.072(6) -0.010(5) 0.007(5) -0.026(5)
C13 0.047(6) 0.076(7) 0.056(5) -0.010(5) 0.015(4) -0.018(5)
C14 0.047(8) 0.036(7) 0.043(7) 0.000 0.000 -0.013(6)
C15 0.045(9) 0.071(9) 0.062(8) 0.000 0.000 -0.010(7)
C16 0.053(9) 0.037(8) 0.093(9) 0.000 0.000 0.008(6)

loop_
_atom_type_symbol
_atom_type_description
_atom_type_scat_dispersion_real
_atom_type_scat_dispersion_imag
_atom_type_scat_source
C C 0.0033 0.0016 'International Tables Vol C Tables 4.2.6.8 and 6.1.1.4'
H H 0.0000 0.0000 'International Tables Vol C Tables 4.2.6.8 and 6.1.1.4'
N N 0.0061 0.0033 'International Tables Vol C Tables 4.2.6.8 and 6.1.1.4'
Cd Cd -0.8075 1.2024 'International Tables Vol C Tables 4.2.6.8 and 6.1.1.4'
Cl Cl 0.1484 0.1585 'International Tables Vol C Tables 4.2.6.8 and 6.1.1.4'

loop_
_geom_angle_atom_site_label_1
_geom_angle_atom_site_label_2
_geom_angle_atom_site_label_3
_geom_angle
_geom_angle_site_symmetry_1
_geom_angle_site_symmetry_3
_geom_angle_publ_flag
N12 Cd1 N12 111.6(3) 2_665 5_665 ?
N12 Cd1 N19 124.21(15) 2_665 . ?
N12 Cd1 N19 124.21(15) 5_665 . ?
N12 Cd1 Cl2 89.20(15) 2_665 . ?
N12 Cd1 Cl2 89.20(15) 5_665 . ?
N19 Cd1 Cl2 91.1(2) . . ?
N12 Cd1 Cl1 91.21(15) 2_665 . ?
N12 Cd1 Cl1 91.21(15) 5_665 . ?
N19 Cd1 Cl1 88.2(2) . . ?
Cl2 Cd1 Cl1 179.27(9) . . ?
C11 N12 C12 105.7(6) . . ?
C11 N12 Cd1 130.6(5) . 5_665 ?
C12 N12 Cd1 123.6(5) . 5_665 ?
C1 N15 C3 106.7(10) . . ?
C1 N15 C4 127.6(10) . . ?
C3 N15 C4 125.7(10) . . ?
C1 N19 C2 104.9(9) . . ?
C1 N19 Cd1 126.7(8) . . ?
C2 N19 Cd1 128.4(7) . . ?
C11 N24 C13 105.4(6) . . ?
C11 N24 C10 126.2(6) . . ?
C13 N24 C10 128.2(6) . . ?
N19 C1 N15 112.2(10) . . ?
N19 C2 C3 109.4(9) . . ?
N15 C3 C2 106.7(10) . . ?
N15 C4 C5 111.4(9) . . ?
C6 C5 C6 119.9(9) . 6_556 ?
C6 C5 C4 120.0(5) . . ?
C6 C5 C4 120.0(5) 6_556 . ?
C9 C6 C5 119.7(7) . . ?
C9 C6 C7 121.5(6) . . ?
C5 C6 C7 118.7(7) . . ?
C8 C7 C6 111.4(6) . . ?
C6 C9 C14 118.6(7) . . ?
C6 C9 C10 118.9(6) . . ?
C14 C9 C10 122.3(7) . . ?
N24 C10 C9 111.7(5) . . ?
N12 C11 N24 112.8(6) . . ?
C13 C12 N12 108.5(7) . . ?
C12 C13 N24 107.4(7) . . ?
C9 C14 C9 123.3(10) . 6_556 ?
C9 C14 C15 118.3(5) . . ?
C9 C14 C15 118.3(5) 6_556 . ?
C16 C15 C14 110.6(9) . . ?

loop_
_geom_bond_atom_site_label_1
_geom_bond_atom_site_label_2
_geom_bond_distance
_geom_bond_site_symmetry_2
_geom_bond_publ_flag
Cd1 N12 2.277(6) 2_665 ?
Cd1 N12 2.277(6) 5_665 ?
Cd1 N19 2.290(8) . ?
Cd1 Cl2 2.545(3) . ?
Cd1 Cl1 2.603(2) . ?
N12 C11 1.298(8) . ?
N12 C12 1.386(7) . ?
N12 Cd1 2.277(6) 5_665 ?
N15 C1 1.345(11) . ?
N15 C3 1.367(11) . ?
N15 C4 1.493(12) . ?
N19 C1 1.335(12) . ?
N19 C2 1.375(12) . ?
N24 C11 1.351(7) . ?
N24 C13 1.374(8) . ?
N24 C10 1.468(8) . ?
C2 C3 1.375(14) . ?
C4 C5 1.506(12) . ?
C5 C6 1.418(8) . ?
C5 C6 1.418(8) 6_556 ?
C6 C9 1.384(9) . ?
C6 C7 1.520(8) . ?
C7 C8 1.518(9) . ?
C9 C14 1.387(8) . ?
C9 C10 1.510(8) . ?
C12 C13 1.356(9) . ?
C14 C9 1.387(8) 6_556 ?
C14 C15 1.570(13) . ?
C15 C16 1.548(12) . ?
